data_8107101
loop_
_publ_author_name
'Ran, Zhang'
'Zhong-Hai, Ni'

_publ_section_title
;
 Crystal structure of 1-ferrocenyl-6-bromopyrene, C26H17BrFe
;
_journal_issue 4
_journal_name_full 'Zeitschrift f\"ur Kristallographie - New Crystal Structures'
_journal_page_first 1071
_journal_page_last 1072
_journal_paper_doi 10.1515/ncrs-2016-0055
_journal_volume 231
_journal_year 2016
_chemical_formula_moiety 'C26 H17 Br Fe'
_chemical_formula_sum 'C26 H17 Br Fe'
_chemical_formula_weight 465.16
_space_group_IT_number 15
_space_group_name_Hall '-C 2yc'
_space_group_name_H-M_alt 'C 1 2/c 1'
_symmetry_cell_setting monoclinic
_symmetry_space_group_name_Hall '-C 2yc'
_symmetry_space_group_name_H-M 'C 1 2/c 1'
_atom_sites_solution_hydrogens geom
_atom_sites_solution_primary direct
_atom_sites_solution_secondary difmap
_cell_angle_alpha 90.00
_cell_angle_beta 120.184(5)
_cell_angle_gamma 90.00
_cell_formula_units_Z 8
_cell_length_a 30.486(10)
_cell_length_b 7.497(3)
_cell_length_c 18.669(6)
_cell_measurement_reflns_used 1265
_cell_measurement_temperature 296(2)
_cell_measurement_theta_max 26.56
_cell_measurement_theta_min 2.48
_cell_volume 3688(2)
_computing_cell_refinement 'SAINT-Plus (Bruker, 2001)'
_computing_data_collection 'APEX2 (Bruker, 2004)'
_computing_data_reduction SAINT-Plus
_computing_molecular_graphics 'XP (Sheldrick, 1998)'
_computing_publication_material XP
_computing_structure_refinement 'SHELXL-97 (Sheldrick, 2008)'
_computing_structure_solution 'SHELXS-97 (Sheldrick, 2008)'
_diffrn_ambient_temperature 296(2)
_diffrn_measured_fraction_theta_full 0.997
_diffrn_measured_fraction_theta_max 0.997
_diffrn_measurement_device_type 'Bruker APEX II CCD area-detector'
_diffrn_measurement_method '\f and \w scans'
_diffrn_radiation_monochromator graphite
_diffrn_radiation_source 'fine-focus sealed tube'
_diffrn_radiation_type MoK\a
_diffrn_radiation_wavelength 0.71073
_diffrn_reflns_av_R_equivalents 0.0427
_diffrn_reflns_av_sigmaI/netI 0.0528
_diffrn_reflns_limit_h_max 35
_diffrn_reflns_limit_h_min -37
_diffrn_reflns_limit_k_max 9
_diffrn_reflns_limit_k_min -9
_diffrn_reflns_limit_l_max 23
_diffrn_reflns_limit_l_min -17
_diffrn_reflns_number 9853
_diffrn_reflns_theta_full 26.00
_diffrn_reflns_theta_max 26.00
_diffrn_reflns_theta_min 1.55
_diffrn_standards_decay_% 0
_diffrn_standards_interval_count 0
_diffrn_standards_interval_time 0
_diffrn_standards_number 0
_exptl_absorpt_coefficient_mu 2.993
_exptl_absorpt_correction_T_max 0.842
_exptl_absorpt_correction_T_min 0.789
_exptl_absorpt_correction_type multi-scan
_exptl_absorpt_process_details '(SADABS; Sheldrick, 2003)'
_exptl_crystal_colour Red
_exptl_crystal_density_diffrn 1.675
_exptl_crystal_density_method 'not measured'
_exptl_crystal_description needle-like
_exptl_crystal_F_000 1872
_exptl_crystal_size_max 0.16
_exptl_crystal_size_mid 0.12
_exptl_crystal_size_min 0.10
_refine_diff_density_max 0.372
_refine_diff_density_min -0.622
_refine_diff_density_rms 0.081
_refine_ls_extinction_method none
_refine_ls_goodness_of_fit_ref 1.004
_refine_ls_hydrogen_treatment noref
_refine_ls_matrix_type full
_refine_ls_number_parameters 253
_refine_ls_number_reflns 3624
_refine_ls_number_restraints 18
_refine_ls_restrained_S_all 1.016
_refine_ls_R_factor_all 0.0743
_refine_ls_R_factor_gt 0.0407
_refine_ls_shift/su_max 0.001
_refine_ls_shift/su_mean 0.000
_refine_ls_structure_factor_coef Fsqd
_refine_ls_weighting_details 'calc w=1/[\s^2^(Fo^2^)+(0.0489P)^2^+0.0000P] where P=(Fo^2^+2Fc^2^)/3'
_refine_ls_weighting_scheme calc
_refine_ls_wR_factor_gt 0.0892
_refine_ls_wR_factor_ref 0.1015
_reflns_number_gt 2390
_reflns_number_total 3624
_reflns_threshold_expression >2sigma(I)
_cod_data_source_file suppl_ncrs-2016-0055_suppl.cif
_cod_data_source_block 6
_cod_depositor_comments
;
The following automatic conversions were performed:

data item '_symmetry_cell_setting' value 'Monoclinic' was changed to
'monoclinic' in accordance with the built-in table derived from the
CIF Core dictionary named 'cif_core.dic' version 2.4.5 last updated
on 2014-11-21.

Automatic conversion script
Id: cif_fix_values 8738 2021-04-28 16:35:53Z antanas 
;
_cod_original_sg_symbol_H-M C2/c
_cod_database_code 8107101

loop_
_symmetry_equiv_pos_as_xyz
'x, y, z'
'-x, y, -z+1/2'
'x+1/2, y+1/2, z'
'-x+1/2, y+1/2, -z+1/2'
'-x, -y, -z'
'x, -y, z-1/2'
'-x+1/2, -y+1/2, -z'
'x+1/2, -y+1/2, z-1/2'

loop_
_atom_site_label
_atom_site_type_symbol
_atom_site_fract_x
_atom_site_fract_y
_atom_site_fract_z
_atom_site_U_iso_or_equiv
_atom_site_adp_type
_atom_site_occupancy
_atom_site_symmetry_multiplicity
_atom_site_calc_flag
_atom_site_refinement_flags
_atom_site_disorder_assembly
_atom_site_disorder_group
Br1 Br 0.051503(14) 0.72660(8) 0.34822(3) 0.0741(2) Uani 1 1 d . . .
Fe1 Fe 0.420221(19) 1.14780(7) 0.84425(3) 0.04360(17) Uani 1 1 d . . .
C1 C 0.12129(13) 0.6938(6) 0.4270(2) 0.0472(10) Uani 1 1 d . . .
C2 C 0.14289(14) 0.5347(6) 0.4261(2) 0.0526(10) Uani 1 1 d . . .
H2 H 0.1239 0.4489 0.3865 0.063 Uiso 1 1 calc R . .
C3 C 0.19241(13) 0.5021(5) 0.4833(2) 0.0457(9) Uani 1 1 d . . .
H3 H 0.2071 0.3944 0.4818 0.055 Uiso 1 1 calc R . .
C4 C 0.22122(12) 0.6266(5) 0.5436(2) 0.0372(8) Uani 1 1 d . . .
C5 C 0.27181(12) 0.5936(5) 0.6063(2) 0.0398(8) Uani 1 1 d . . .
H5 H 0.2867 0.4853 0.6064 0.048 Uiso 1 1 calc R . .
C6 C 0.29909(13) 0.7135(4) 0.6659(2) 0.0384(8) Uani 1 1 d . . .
H6 H 0.3319 0.6842 0.7070 0.046 Uiso 1 1 calc R . .
C7 C 0.27911(11) 0.8846(4) 0.66785(19) 0.0306(7) Uani 1 1 d . . .
C8 C 0.30674(12) 1.0140(4) 0.7284(2) 0.0349(8) Uani 1 1 d . . .
C9 C 0.28302(14) 1.1744(5) 0.7258(2) 0.0460(9) Uani 1 1 d . . .
H9 H 0.3012 1.2611 0.7654 0.055 Uiso 1 1 calc R . .
C10 C 0.23402(14) 1.2081(5) 0.6668(2) 0.0491(10) Uani 1 1 d . . .
H10 H 0.2195 1.3167 0.6675 0.059 Uiso 1 1 calc R . .
C11 C 0.20551(13) 1.0849(5) 0.6062(2) 0.0413(9) Uani 1 1 d . . .
C12 C 0.15418(13) 1.1158(6) 0.5441(2) 0.0521(10) Uani 1 1 d . . .
H12 H 0.1393 1.2243 0.5437 0.062 Uiso 1 1 calc R . .
C13 C 0.12665(14) 0.9952(5) 0.4866(2) 0.0530(10) Uani 1 1 d . . .
H13 H 0.0931 1.0207 0.4475 0.064 Uiso 1 1 calc R . .
C14 C 0.14773(12) 0.8279(5) 0.4840(2) 0.0410(9) Uani 1 1 d . . .
C15 C 0.19929(12) 0.7920(5) 0.5441(2) 0.0353(8) Uani 1 1 d . . .
C16 C 0.22830(11) 0.9207(4) 0.60598(19) 0.0332(8) Uani 1 1 d . . .
C17 C 0.35826(12) 0.9830(4) 0.7986(2) 0.0361(8) Uani 1 1 d . . .
C18 C 0.40049(12) 0.8949(5) 0.8019(2) 0.0418(9) Uani 1 1 d . . .
H18 H 0.4015 0.8437 0.7544 0.050 Uiso 1 1 calc R . .
C19 C 0.44063(14) 0.8932(5) 0.8843(2) 0.0492(10) Uani 1 1 d . . .
H19 H 0.4742 0.8405 0.9041 0.059 Uiso 1 1 calc R . .
C20 C 0.42444(14) 0.9818(5) 0.9331(2) 0.0518(10) Uani 1 1 d . . .
H20 H 0.4448 1.0014 0.9931 0.062 Uiso 1 1 calc R . .
C21 C 0.37408(13) 1.0389(5) 0.8811(2) 0.0425(9) Uani 1 1 d . . .
H21 H 0.3534 1.1050 0.8986 0.051 Uiso 1 1 calc R . .
C22 C 0.4113(2) 1.4152(6) 0.8406(4) 0.0875(16) Uani 1 1 d . . .
H22 H 0.3866 1.4807 0.8493 0.105 Uiso 1 1 calc R . .
C23 C 0.40434(18) 1.3549(6) 0.7656(3) 0.0693(13) Uani 1 1 d . . .
H23 H 0.3733 1.3688 0.7117 0.083 Uiso 1 1 calc R . .
C24 C 0.44859(19) 1.2707(6) 0.7789(3) 0.0727(13) Uani 1 1 d . . .
H24 H 0.4541 1.2155 0.7365 0.087 Uiso 1 1 calc R . .
C25 C 0.48310(19) 1.2775(8) 0.8629(4) 0.0957(19) Uani 1 1 d U . .
H25 H 0.5176 1.2287 0.8905 0.115 Uiso 1 1 calc R . .
C26 C 0.4604(3) 1.3666(8) 0.9016(4) 0.102(2) Uani 1 1 d U . .
H26 H 0.4763 1.3925 0.9609 0.122 Uiso 1 1 calc R . .

loop_
_atom_site_aniso_label
_atom_site_aniso_U_11
_atom_site_aniso_U_22
_atom_site_aniso_U_33
_atom_site_aniso_U_23
_atom_site_aniso_U_13
_atom_site_aniso_U_12
Br1 0.0296(2) 0.1290(5) 0.0463(3) -0.0061(3) 0.00615(19) -0.0025(2)
Fe1 0.0390(3) 0.0422(3) 0.0436(3) -0.0036(2) 0.0164(3) -0.0111(2)
C1 0.0289(19) 0.075(3) 0.033(2) 0.0045(19) 0.0119(16) -0.0054(19)
C2 0.043(2) 0.070(3) 0.035(2) -0.0068(19) 0.0129(18) -0.016(2)
C3 0.042(2) 0.049(2) 0.043(2) -0.0049(17) 0.0184(18) -0.0059(17)
C4 0.0341(18) 0.043(2) 0.0325(19) -0.0010(16) 0.0150(16) -0.0060(16)
C5 0.039(2) 0.031(2) 0.044(2) 0.0020(16) 0.0169(17) 0.0021(16)
C6 0.0305(18) 0.038(2) 0.038(2) 0.0011(16) 0.0103(16) 0.0006(15)
C7 0.0295(17) 0.0318(19) 0.0314(18) 0.0028(14) 0.0161(15) 0.0015(14)
C8 0.0332(18) 0.038(2) 0.0350(19) -0.0017(15) 0.0183(15) -0.0013(15)
C9 0.046(2) 0.041(2) 0.049(2) -0.0101(17) 0.0226(19) -0.0014(17)
C10 0.047(2) 0.043(2) 0.058(3) 0.0000(19) 0.027(2) 0.0125(18)
C11 0.037(2) 0.044(2) 0.047(2) 0.0064(18) 0.0243(18) 0.0075(17)
C12 0.035(2) 0.061(3) 0.057(3) 0.010(2) 0.021(2) 0.0166(19)
C13 0.033(2) 0.071(3) 0.048(2) 0.011(2) 0.0155(18) 0.013(2)
C14 0.0288(18) 0.060(3) 0.034(2) 0.0064(17) 0.0159(16) 0.0002(17)
C15 0.0305(18) 0.045(2) 0.0318(18) 0.0072(15) 0.0166(15) -0.0008(16)
C16 0.0296(17) 0.039(2) 0.0326(19) 0.0054(15) 0.0169(15) 0.0022(15)
C17 0.0331(19) 0.038(2) 0.036(2) -0.0057(15) 0.0165(16) -0.0069(15)
C18 0.0350(19) 0.042(2) 0.045(2) -0.0084(17) 0.0171(17) -0.0061(16)
C19 0.037(2) 0.044(2) 0.060(3) -0.0019(19) 0.019(2) -0.0038(17)
C20 0.051(2) 0.057(3) 0.038(2) -0.0004(18) 0.0152(19) -0.015(2)
C21 0.042(2) 0.048(2) 0.040(2) -0.0086(17) 0.0229(18) -0.0098(17)
C22 0.136(5) 0.033(3) 0.114(5) -0.011(3) 0.079(4) -0.017(3)
C23 0.060(3) 0.059(3) 0.083(4) 0.014(3) 0.032(3) -0.008(2)
C24 0.065(3) 0.078(3) 0.083(4) 0.012(3) 0.043(3) -0.018(3)
C25 0.048(3) 0.090(4) 0.115(5) 0.025(3) 0.015(3) -0.034(3)
C26 0.136(5) 0.067(3) 0.072(4) -0.011(3) 0.030(4) -0.057(4)

loop_
_atom_type_symbol
_atom_type_description
_atom_type_scat_dispersion_real
_atom_type_scat_dispersion_imag
_atom_type_scat_source
C C 0.0033 0.0016 'International Tables Vol C Tables 4.2.6.8 and 6.1.1.4'
H H 0.0000 0.0000 'International Tables Vol C Tables 4.2.6.8 and 6.1.1.4'
Fe Fe 0.3463 0.8444 'International Tables Vol C Tables 4.2.6.8 and 6.1.1.4'
Br Br -0.2901 2.4595 'International Tables Vol C Tables 4.2.6.8 and 6.1.1.4'

loop_
_geom_angle_atom_site_label_1
_geom_angle_atom_site_label_2
_geom_angle_atom_site_label_3
_geom_angle
_geom_angle_site_symmetry_1
_geom_angle_site_symmetry_3
C26 Fe1 C25 40.6(2) . .
C26 Fe1 C21 119.5(2) . .
C25 Fe1 C21 154.0(2) . .
C26 Fe1 C23 67.6(2) . .
C25 Fe1 C23 67.4(2) . .
C21 Fe1 C23 127.13(17) . .
C26 Fe1 C22 40.7(2) . .
C25 Fe1 C22 68.1(2) . .
C21 Fe1 C22 107.95(19) . .
C23 Fe1 C22 40.01(19) . .
C26 Fe1 C18 162.9(3) . .
C25 Fe1 C18 126.0(2) . .
C21 Fe1 C18 68.54(14) . .
C23 Fe1 C18 121.28(18) . .
C22 Fe1 C18 155.2(2) . .
C26 Fe1 C20 107.2(2) . .
C25 Fe1 C20 119.4(2) . .
C21 Fe1 C20 40.73(14) . .
C23 Fe1 C20 163.80(19) . .
C22 Fe1 C20 126.2(2) . .
C18 Fe1 C20 68.23(15) . .
C26 Fe1 C19 125.5(2) . .
C25 Fe1 C19 107.5(2) . .
C21 Fe1 C19 68.41(15) . .
C23 Fe1 C19 155.03(19) . .
C22 Fe1 C19 163.1(2) . .
C18 Fe1 C19 40.51(14) . .
C20 Fe1 C19 40.48(14) . .
C26 Fe1 C24 67.6(2) . .
C25 Fe1 C24 39.9(2) . .
C21 Fe1 C24 164.54(18) . .
C23 Fe1 C24 40.17(17) . .
C22 Fe1 C24 67.7(2) . .
C18 Fe1 C24 108.76(18) . .
C20 Fe1 C24 153.83(19) . .
C19 Fe1 C24 120.14(18) . .
C26 Fe1 C17 154.6(3) . .
C25 Fe1 C17 163.6(2) . .
C21 Fe1 C17 40.97(13) . .
C23 Fe1 C17 109.07(16) . .
C22 Fe1 C17 120.3(2) . .
C18 Fe1 C17 40.79(12) . .
C20 Fe1 C17 68.66(14) . .
C19 Fe1 C17 68.54(14) . .
C24 Fe1 C17 127.14(18) . .
C2 C1 C14 122.9(3) . .
C2 C1 Br1 117.6(3) . .
C14 C1 Br1 119.5(3) . .
C1 C2 C3 119.8(4) . .
C1 C2 H2 120.1 . .
C3 C2 H2 120.1 . .
C2 C3 C4 121.1(4) . .
C2 C3 H3 119.5 . .
C4 C3 H3 119.5 . .
C3 C4 C15 119.3(3) . .
C3 C4 C5 122.5(3) . .
C15 C4 C5 118.2(3) . .
C6 C5 C4 122.1(3) . .
C6 C5 H5 118.9 . .
C4 C5 H5 118.9 . .
C5 C6 C7 121.8(3) . .
C5 C6 H6 119.1 . .
C7 C6 H6 119.1 . .
C8 C7 C16 119.4(3) . .
C8 C7 C6 123.4(3) . .
C16 C7 C6 117.1(3) . .
C9 C8 C7 118.6(3) . .
C9 C8 C17 118.1(3) . .
C7 C8 C17 123.2(3) . .
C10 C9 C8 121.9(3) . .
C10 C9 H9 119.0 . .
C8 C9 H9 119.0 . .
C9 C10 C11 121.5(3) . .
C9 C10 H10 119.3 . .
C11 C10 H10 119.3 . .
C10 C11 C16 118.5(3) . .
C10 C11 C12 122.8(3) . .
C16 C11 C12 118.7(3) . .
C13 C12 C11 122.5(4) . .
C13 C12 H12 118.8 . .
C11 C12 H12 118.8 . .
C12 C13 C14 121.0(4) . .
C12 C13 H13 119.5 . .
C14 C13 H13 119.5 . .
C1 C14 C15 116.9(3) . .
C1 C14 C13 124.5(3) . .
C15 C14 C13 118.6(3) . .
C4 C15 C14 120.0(3) . .
C4 C15 C16 119.9(3) . .
C14 C15 C16 120.1(3) . .
C7 C16 C11 120.1(3) . .
C7 C16 C15 120.7(3) . .
C11 C16 C15 119.2(3) . .
C18 C17 C21 106.4(3) . .
C18 C17 C8 130.5(3) . .
C21 C17 C8 123.0(3) . .
C18 C17 Fe1 68.70(19) . .
C21 C17 Fe1 68.48(18) . .
C8 C17 Fe1 128.5(2) . .
C19 C18 C17 108.8(3) . .
C19 C18 Fe1 69.9(2) . .
C17 C18 Fe1 70.51(19) . .
C19 C18 H18 125.6 . .
C17 C18 H18 125.6 . .
Fe1 C18 H18 125.6 . .
C20 C19 C18 108.1(3) . .
C20 C19 Fe1 69.6(2) . .
C18 C19 Fe1 69.6(2) . .
C20 C19 H19 126.0 . .
C18 C19 H19 126.0 . .
Fe1 C19 H19 126.0 . .
C19 C20 C21 108.2(3) . .
C19 C20 Fe1 69.9(2) . .
C21 C20 Fe1 69.5(2) . .
C19 C20 H20 125.9 . .
C21 C20 H20 125.9 . .
Fe1 C20 H20 125.9 . .
C20 C21 C17 108.4(3) . .
C20 C21 Fe1 69.8(2) . .
C17 C21 Fe1 70.55(19) . .
C20 C21 H21 125.8 . .
C17 C21 H21 125.8 . .
Fe1 C21 H21 125.8 . .
C23 C22 C26 107.3(5) . .
C23 C22 Fe1 70.1(3) . .
C26 C22 Fe1 69.1(3) . .
C23 C22 H22 126.4 . .
C26 C22 H22 126.4 . .
Fe1 C22 H22 126.4 . .
C22 C23 C24 108.9(5) . .
C22 C23 Fe1 69.9(3) . .
C24 C23 Fe1 70.5(3) . .
C22 C23 H23 125.5 . .
C24 C23 H23 125.5 . .
Fe1 C23 H23 125.5 . .
C25 C24 C23 107.6(5) . .
C25 C24 Fe1 69.3(3) . .
C23 C24 Fe1 69.4(3) . .
C25 C24 H24 126.2 . .
C23 C24 H24 126.2 . .
Fe1 C24 H24 126.2 . .
C24 C25 C26 108.2(5) . .
C24 C25 Fe1 70.8(3) . .
C26 C25 Fe1 69.2(3) . .
C24 C25 H25 125.9 . .
C26 C25 H25 125.9 . .
Fe1 C25 H25 125.9 . .
C22 C26 C25 108.0(5) . .
C22 C26 Fe1 70.2(3) . .
C25 C26 Fe1 70.2(3) . .
C22 C26 H26 126.0 . .
C25 C26 H26 126.0 . .
Fe1 C26 H26 126.0 . .

loop_
_geom_bond_atom_site_label_1
_geom_bond_atom_site_label_2
_geom_bond_distance
_geom_bond_site_symmetry_2
Br1 C1 1.898(4) .
Fe1 C26 2.005(5) .
Fe1 C25 2.017(5) .
Fe1 C21 2.022(3) .
Fe1 C23 2.022(4) .
Fe1 C22 2.019(5) .
Fe1 C18 2.026(4) .
Fe1 C20 2.026(4) .
Fe1 C19 2.030(4) .
Fe1 C24 2.036(4) .
Fe1 C17 2.050(3) .
C1 C2 1.367(5) .
C1 C14 1.389(5) .
C2 C3 1.363(5) .
C2 H2 0.9300 .
C3 C4 1.385(5) .
C3 H3 0.9300 .
C4 C15 1.410(5) .
C4 C5 1.413(4) .
C5 C6 1.344(4) .
C5 H5 0.9300 .
C6 C7 1.428(4) .
C6 H6 0.9300 .
C7 C8 1.404(4) .
C7 C16 1.417(4) .
C8 C9 1.391(4) .
C8 C17 1.473(4) .
C9 C10 1.361(5) .
C9 H9 0.9300 .
C10 C11 1.379(5) .
C10 H10 0.9300 .
C11 C16 1.415(5) .
C11 C12 1.422(5) .
C12 C13 1.330(5) .
C12 H12 0.9300 .
C13 C14 1.421(5) .
C13 H13 0.9300 .
C14 C15 1.424(4) .
C15 C16 1.422(5) .
C17 C18 1.421(4) .
C17 C21 1.425(4) .
C18 C19 1.404(5) .
C18 H18 0.9800 .
C19 C20 1.403(5) .
C19 H19 0.9800 .
C20 C21 1.409(5) .
C20 H20 0.9800 .
C21 H21 0.9800 .
C22 C23 1.382(6) .
C22 C26 1.398(8) .
C22 H22 0.9800 .
C23 C24 1.394(6) .
C23 H23 0.9800 .
C24 C25 1.382(7) .
C24 H24 0.9800 .
C25 C26 1.395(8) .
C25 H25 0.9800 .
C26 H26 0.9800 .
